data_4306434
loop_
_publ_author_name
'Timothy J. Boyle'
'Leigh Anna M. Ottley'
'Mark A. Rodriguez'
'Robin M. Sewell'
'Todd M. Alam'
'Sarah K. McIntyre'

_publ_section_title
;
Stepwise Modification of Titanium Alkoxy Chloride Compounds by Pyridine
Carbinol
;
_journal_name_full 'Inorganic Chemistry'
_journal_page_first 10708
_journal_page_last 10717
_journal_paper_doi 10.1021/ic801249b
_journal_volume 47
_journal_year 2008
_chemical_formula_sum 'C18 H26 Cl4 N2 O4 Ti2'
_chemical_formula_weight 572.01
_chemical_name_common '[OPy)Ti(OPri)Cl2]2'
_chemical_name_systematic
; 
 ? 
;
_space_group_IT_number 14
_symmetry_cell_setting monoclinic
_symmetry_space_group_name_Hall '-P 2yn'
_symmetry_space_group_name_H-M 'P 1 21/n 1'
_atom_sites_solution_hydrogens geom
_atom_sites_solution_primary direct
_atom_sites_solution_secondary difmap
_audit_creation_method SHELXL-97
_cell_angle_alpha 90.00
_cell_angle_beta 95.0800(10)
_cell_angle_gamma 90.00
_cell_formula_units_Z 2
_cell_length_a 8.5829(5)
_cell_length_b 8.2354(5)
_cell_length_c 17.2773(11)
_cell_measurement_reflns_used 5187
_cell_measurement_temperature 173(2)
_cell_measurement_theta_max 28.00
_cell_measurement_theta_min 2.37
_cell_volume 1216.43(13)
_computing_cell_refinement 'Bruker SMART'
_computing_data_collection 'Bruker SMART'
_computing_data_reduction 'Bruker SAINT'
_computing_molecular_graphics 'Bruker SHELXTL'
_computing_publication_material 'Bruker SHELXTL'
_computing_structure_refinement 'SHELXL-97 (Sheldrick, 1997)'
_computing_structure_solution 'SHELXS-97 (Sheldrick, 1990)'
_diffrn_ambient_temperature 173(2)
_diffrn_measured_fraction_theta_full 0.923
_diffrn_measured_fraction_theta_max 0.97
_diffrn_measurement_device_type 'CCD area detector'
_diffrn_measurement_method 'phi and omega scans'
_diffrn_radiation_monochromator graphite
_diffrn_radiation_source 'fine-focus sealed tube'
_diffrn_radiation_type MoK\a
_diffrn_radiation_wavelength 0.71073
_diffrn_reflns_av_R_equivalents 0.0173
_diffrn_reflns_av_sigmaI/netI 0.0175
_diffrn_reflns_limit_h_max 11
_diffrn_reflns_limit_h_min -11
_diffrn_reflns_limit_k_max 10
_diffrn_reflns_limit_k_min -10
_diffrn_reflns_limit_l_max 22
_diffrn_reflns_limit_l_min -21
_diffrn_reflns_number 9660
_diffrn_reflns_theta_full 28.17
_diffrn_reflns_theta_max 28.17
_diffrn_reflns_theta_min 2.37
_exptl_absorpt_coefficient_mu 1.122
_exptl_absorpt_correction_T_max 0.919
_exptl_absorpt_correction_T_min 0.843
_exptl_absorpt_correction_type empirical
_exptl_absorpt_process_details SADABS
_exptl_crystal_colour orange
_exptl_crystal_density_diffrn 1.562
_exptl_crystal_density_meas ?
_exptl_crystal_density_method .
_exptl_crystal_description cube
_exptl_crystal_F_000 584
_exptl_crystal_size_max 0.197
_exptl_crystal_size_mid 0.127
_exptl_crystal_size_min 0.075
_refine_diff_density_max 1.020
_refine_diff_density_min -0.363
_refine_diff_density_rms 0.071
_refine_ls_extinction_method none
_refine_ls_goodness_of_fit_ref 1.088
_refine_ls_hydrogen_treatment constr
_refine_ls_matrix_type full
_refine_ls_number_parameters 138
_refine_ls_number_reflns 2750
_refine_ls_number_restraints 0
_refine_ls_restrained_S_all 1.088
_refine_ls_R_factor_all 0.0331
_refine_ls_R_factor_gt 0.0297
_refine_ls_shift/su_max 0.031
_refine_ls_shift/su_mean 0.003
_refine_ls_structure_factor_coef Fsqd
_refine_ls_weighting_details 'calc w=1/[\s^2^(Fo^2^)+(0.0453P)^2^+0.7384P] where P=(Fo^2^+2Fc^2^)/3'
_refine_ls_weighting_scheme calc
_refine_ls_wR_factor_gt 0.0821
_refine_ls_wR_factor_ref 0.0844
_reflns_number_gt 2497
_reflns_number_total 2750
_reflns_threshold_expression >2sigma(I)
_cod_data_source_file ic801249b_si_001_5.cif
_cod_data_source_block 7my142s
_cod_depositor_comments
;
The following automatic conversions were performed:
'_symmetry_cell_setting' value 'Monoclinic' changed to 'monoclinic'
according to '/home/saulius/struct/CIF-dictionaries/cif_core.dic'
dictionary named 'cif_core.dic' version 2.4.1 from 2010-06-29.

Automatic conversion script
Id: cif_fix_enum 1527 2010-12-29 10:47:43Z saulius 
;
_cod_database_code 4306434

loop_
_symmetry_equiv_pos_as_xyz
'x, y, z'
'-x+1/2, y+1/2, -z+1/2'
'-x, -y, -z'
'x-1/2, -y-1/2, z-1/2'

loop_
_atom_site_label
_atom_site_type_symbol
_atom_site_fract_x
_atom_site_fract_y
_atom_site_fract_z
_atom_site_U_iso_or_equiv
_atom_site_adp_type
_atom_site_occupancy
_atom_site_symmetry_multiplicity
_atom_site_calc_flag
_atom_site_refinement_flags
_atom_site_disorder_assembly
_atom_site_disorder_group
Ti1 Ti 1.11416(3) 0.54631(4) 1.075839(17) 0.01828(10) Uani 1 1 d . . .
N1 N 0.98866(17) 0.33834(18) 1.12994(8) 0.0197(3) Uani 1 1 d . . .
O1 O 0.89093(13) 0.55727(14) 1.03197(7) 0.0179(2) Uani 1 1 d . . .
O2 O 1.19023(15) 0.73016(16) 1.04501(7) 0.0257(3) Uani 1 1 d . . .
Cl1 Cl 1.06992(6) 0.66542(6) 1.19442(3) 0.02933(13) Uani 1 1 d . . .
Cl2 Cl 1.34676(5) 0.41416(6) 1.11019(3) 0.02891(13) Uani 1 1 d . . .
C1 C 0.7745(2) 0.5098(2) 1.08195(10) 0.0207(3) Uani 1 1 d . . .
H1A H 0.6753 0.4840 1.0507 0.025 Uiso 1 1 calc R . .
H1B H 0.7547 0.5997 1.1178 0.025 Uiso 1 1 calc R . .
C2 C 0.8327(2) 0.3623(2) 1.12760(10) 0.0199(3) Uani 1 1 d . . .
C3 C 0.7356(2) 0.2622(2) 1.16644(11) 0.0255(4) Uani 1 1 d . . .
H3 H 0.6265 0.2831 1.1647 0.031 Uiso 1 1 calc R . .
C4 C 0.8009(2) 0.1311(2) 1.20784(11) 0.0291(4) Uani 1 1 d . . .
H4 H 0.7366 0.0596 1.2342 0.035 Uiso 1 1 calc R . .
C5 C 0.9604(2) 0.1050(2) 1.21051(11) 0.0291(4) Uani 1 1 d . . .
H5 H 1.0072 0.0156 1.2384 0.035 Uiso 1 1 calc R . .
C6 C 1.0505(2) 0.2118(2) 1.17171(10) 0.0245(4) Uani 1 1 d . . .
H6 H 1.1605 0.1954 1.1746 0.029 Uiso 1 1 calc R . .
C7 C 1.2450(3) 0.8900(3) 1.06758(15) 0.0455(6) Uani 1 1 d . . .
H7 H 1.1747 0.9313 1.1063 0.055 Uiso 1 1 calc R . .
C8 C 1.4038(4) 0.8793(4) 1.1078(2) 0.0746(10) Uani 1 1 d . . .
H8A H 1.4014 0.8103 1.1540 0.112 Uiso 1 1 calc R . .
H8B H 1.4400 0.9882 1.1236 0.112 Uiso 1 1 calc R . .
H8C H 1.4752 0.8322 1.0727 0.112 Uiso 1 1 calc R . .
C9 C 1.2275(4) 1.0017(3) 0.99991(16) 0.0531(7) Uani 1 1 d . . .
H9A H 1.2983 0.9680 0.9614 0.080 Uiso 1 1 calc R . .
H9B H 1.2534 1.1126 1.0172 0.080 Uiso 1 1 calc R . .
H9C H 1.1193 0.9983 0.9765 0.080 Uiso 1 1 calc R . .

loop_
_atom_site_aniso_label
_atom_site_aniso_U_11
_atom_site_aniso_U_22
_atom_site_aniso_U_33
_atom_site_aniso_U_23
_atom_site_aniso_U_13
_atom_site_aniso_U_12
Ti1 0.01642(17) 0.02078(18) 0.01735(17) -0.00106(11) -0.00012(11) -0.00086(11)
N1 0.0191(7) 0.0213(7) 0.0185(7) -0.0005(6) 0.0007(5) 0.0020(6)
O1 0.0160(6) 0.0206(6) 0.0172(6) 0.0005(4) 0.0021(4) 0.0015(4)
O2 0.0267(7) 0.0233(7) 0.0268(7) -0.0022(5) 0.0015(5) -0.0061(5)
Cl1 0.0339(3) 0.0316(3) 0.0229(2) -0.00826(18) 0.00528(18) -0.00515(18)
Cl2 0.0180(2) 0.0387(3) 0.0291(2) 0.00183(19) -0.00363(17) 0.00350(17)
C1 0.0174(8) 0.0251(9) 0.0202(8) 0.0027(7) 0.0045(6) 0.0022(7)
C2 0.0205(8) 0.0218(8) 0.0174(8) -0.0026(7) 0.0014(6) 0.0012(6)
C3 0.0234(9) 0.0309(10) 0.0227(9) 0.0008(7) 0.0051(7) 0.0001(7)
C4 0.0342(10) 0.0303(10) 0.0240(9) 0.0045(8) 0.0082(8) -0.0028(8)
C5 0.0375(11) 0.0264(10) 0.0231(9) 0.0056(7) 0.0002(8) 0.0043(8)
C6 0.0237(9) 0.0267(9) 0.0228(8) 0.0009(7) -0.0001(7) 0.0048(7)
C7 0.0573(15) 0.0337(12) 0.0455(13) -0.0075(10) 0.0045(11) -0.0172(11)
C8 0.068(2) 0.067(2) 0.082(2) 0.0109(17) -0.0304(17) -0.0412(17)
C9 0.081(2) 0.0272(11) 0.0502(15) 0.0013(11) 0.0024(13) -0.0146(12)

loop_
_atom_type_symbol
_atom_type_description
_atom_type_scat_dispersion_real
_atom_type_scat_dispersion_imag
_atom_type_scat_source
C C 0.0033 0.0016 'International Tables Vol C Tables 4.2.6.8 and 6.1.1.4'
H H 0.0000 0.0000 'International Tables Vol C Tables 4.2.6.8 and 6.1.1.4'
N N 0.0061 0.0033 'International Tables Vol C Tables 4.2.6.8 and 6.1.1.4'
O O 0.0106 0.0060 'International Tables Vol C Tables 4.2.6.8 and 6.1.1.4'
Cl Cl 0.1484 0.1585 'International Tables Vol C Tables 4.2.6.8 and 6.1.1.4'
Ti Ti 0.2776 0.4457 'International Tables Vol C Tables 4.2.6.8 and 6.1.1.4'

loop_
_geom_angle_atom_site_label_1
_geom_angle_atom_site_label_2
_geom_angle_atom_site_label_3
_geom_angle
_geom_angle_site_symmetry_1
_geom_angle_site_symmetry_3
_geom_angle_publ_flag
O2 Ti1 O1 102.50(6) . . ?
O2 Ti1 O1 93.56(6) . 3_767 ?
O1 Ti1 O1 74.40(5) . 3_767 ?
O2 Ti1 N1 169.11(6) . . ?
O1 Ti1 N1 73.51(5) . . ?
O1 Ti1 N1 95.03(5) 3_767 . ?
O2 Ti1 Cl2 98.56(5) . . ?
O1 Ti1 Cl2 153.92(4) . . ?
O1 Ti1 Cl2 89.18(4) 3_767 . ?
N1 Ti1 Cl2 88.25(4) . . ?
O2 Ti1 Cl1 89.87(5) . . ?
O1 Ti1 Cl1 95.10(4) . . ?
O1 Ti1 Cl1 169.44(4) 3_767 . ?
N1 Ti1 Cl1 80.53(4) . . ?
Cl2 Ti1 Cl1 100.20(2) . . ?
O2 Ti1 Ti1 100.00(4) . 3_767 ?
O1 Ti1 Ti1 37.70(3) . 3_767 ?
O1 Ti1 Ti1 36.70(3) 3_767 3_767 ?
N1 Ti1 Ti1 83.08(4) . 3_767 ?
Cl2 Ti1 Ti1 123.24(2) . 3_767 ?
Cl1 Ti1 Ti1 132.79(2) . 3_767 ?
C2 N1 C6 118.11(16) . . ?
C2 N1 Ti1 112.51(11) . . ?
C6 N1 Ti1 128.66(12) . . ?
C1 O1 Ti1 117.10(10) . . ?
C1 O1 Ti1 118.39(10) . 3_767 ?
Ti1 O1 Ti1 105.60(5) . 3_767 ?
C7 O2 Ti1 146.09(14) . . ?
O1 C1 C2 108.61(13) . . ?
O1 C1 H1A 110.0 . . ?
C2 C1 H1A 110.0 . . ?
O1 C1 H1B 110.0 . . ?
C2 C1 H1B 110.0 . . ?
H1A C1 H1B 108.3 . . ?
N1 C2 C3 122.33(16) . . ?
N1 C2 C1 114.49(15) . . ?
C3 C2 C1 123.15(16) . . ?
C4 C3 C2 118.72(17) . . ?
C4 C3 H3 120.6 . . ?
C2 C3 H3 120.6 . . ?
C5 C4 C3 119.47(18) . . ?
C5 C4 H4 120.3 . . ?
C3 C4 H4 120.3 . . ?
C6 C5 C4 118.68(18) . . ?
C6 C5 H5 120.7 . . ?
C4 C5 H5 120.7 . . ?
N1 C6 C5 122.66(17) . . ?
N1 C6 H6 118.7 . . ?
C5 C6 H6 118.7 . . ?
O2 C7 C8 109.8(2) . . ?
O2 C7 C9 110.22(19) . . ?
C8 C7 C9 115.6(2) . . ?
O2 C7 H7 106.9 . . ?
C8 C7 H7 106.9 . . ?
C9 C7 H7 106.9 . . ?
C7 C8 H8A 109.5 . . ?
C7 C8 H8B 109.5 . . ?
H8A C8 H8B 109.5 . . ?
C7 C8 H8C 109.5 . . ?
H8A C8 H8C 109.5 . . ?
H8B C8 H8C 109.5 . . ?
C7 C9 H9A 109.5 . . ?
C7 C9 H9B 109.5 . . ?
H9A C9 H9B 109.5 . . ?
C7 C9 H9C 109.5 . . ?
H9A C9 H9C 109.5 . . ?
H9B C9 H9C 109.5 . . ?

loop_
_geom_bond_atom_site_label_1
_geom_bond_atom_site_label_2
_geom_bond_distance
_geom_bond_site_symmetry_2
_geom_bond_publ_flag
Ti1 O2 1.7504(13) . ?
Ti1 O1 1.9991(12) . ?
Ti1 O1 2.0456(12) 3_767 ?
Ti1 N1 2.2684(15) . ?
Ti1 Cl2 2.3049(5) . ?
Ti1 Cl1 2.3327(5) . ?
Ti1 Ti1 3.2218(6) 3_767 ?
N1 C2 1.351(2) . ?
N1 C6 1.349(2) . ?
O1 C1 1.432(2) . ?
O1 Ti1 2.0456(12) 3_767 ?
O2 C7 1.440(3) . ?
C1 C2 1.509(2) . ?
C1 H1A 0.9900 . ?
C1 H1B 0.9900 . ?
C2 C3 1.387(3) . ?
C3 C4 1.386(3) . ?
C3 H3 0.9500 . ?
C4 C5 1.382(3) . ?
C4 H4 0.9500 . ?
C5 C6 1.383(3) . ?
C5 H5 0.9500 . ?
C6 H6 0.9500 . ?
C7 C8 1.477(4) . ?
C7 C9 1.485(4) . ?
C7 H7 1.0000 . ?
C8 H8A 0.9800 . ?
C8 H8B 0.9800 . ?
C8 H8C 0.9800 . ?
C9 H9A 0.9800 . ?
C9 H9B 0.9800 . ?
C9 H9C 0.9800 . ?
